data_7249002
loop_
_publ_author_name
'Loya, Jesus Daniel'
'Agarwal, Sidhaesh A.'
'Lutz, Nicholas'
'Reinheimer, Eric W.'
'Campillo-Alvarado, Gonzalo'

_publ_section_title
;
 Co-crystal formation vs. boron coordination: fluorination in azopyridines
 regulates supramolecular competition
;
_journal_issue 30
_journal_name_full CrystEngComm
_journal_page_first 4017
_journal_page_last 4021
_journal_paper_doi 10.1039/D4CE00611A
_journal_volume 26
_journal_year 2024
_chemical_formula_moiety 'C10 F8 N4, 0.5(C24 H18 B2 O4)'
_chemical_formula_sum 'C22 H9 B F8 N4 O2'
_chemical_formula_weight 524.14
_space_group_crystal_system triclinic
_space_group_IT_number 2
_space_group_name_Hall '-P 1'
_space_group_name_H-M_alt 'P -1'
_atom_sites_solution_hydrogens geom
_atom_sites_solution_primary dual
_audit_creation_date 2024-03-12
_audit_creation_method
;
Olex2 1.3-ac4
(compiled 2020.11.27 svn.r5f609507 for Rigaku Oxford Diffraction, GUI svn.r6214)
;
_audit_update_record
;
2024-04-10 deposited with the CCDC.	2024-07-05 downloaded from the CCDC.
;
_cell_angle_alpha 81.392(13)
_cell_angle_beta 77.890(15)
_cell_angle_gamma 85.140(16)
_cell_formula_units_Z 1
_cell_length_a 6.2144(12)
_cell_length_b 7.2948(13)
_cell_length_c 11.7785(17)
_cell_measurement_reflns_used 2135
_cell_measurement_temperature 99.9(5)
_cell_measurement_theta_max 28.8290
_cell_measurement_theta_min 2.8290
_cell_volume 515.40(16)
_computing_cell_refinement 'CrysAlisPro 1.171.43.112a (Rigaku OD, 2024)'
_computing_data_collection 'CrysAlisPro 1.171.43.112a (Rigaku OD, 2024)'
_computing_data_reduction 'CrysAlisPro 1.171.43.112a (Rigaku OD, 2024)'
_computing_molecular_graphics 'Olex2 1.3-ac4 (Dolomanov et al., 2009)'
_computing_publication_material 'Olex2 1.3-ac4 (Dolomanov et al., 2009)'
_computing_structure_refinement 'SHELXL 2016/6 (Sheldrick, 2015)'
_computing_structure_solution 'SHELXT  (Sheldrick, 2015)'
_diffrn_ambient_environment N~2~
_diffrn_ambient_temperature 99.9(5)
_diffrn_detector 'Hybrid Pixel Array Detector'
_diffrn_detector_area_resol_mean 10.0000
_diffrn_measured_fraction_theta_full 0.991
_diffrn_measured_fraction_theta_max 0.987
_diffrn_measurement_details
;
List of Runs (angles in degrees, time in seconds):

  # Type    Start    End  Width  t~exp~   \w     \q     \k     \f   Frames
#--------------------------------------------------------------------------
  1  \w     78.00 104.00   0.50   10.00    --   20.00  54.00-150.00   52
  2  \w      3.00  31.00   0.50   10.00    --   20.00  54.00  90.00   56
  3  \w     57.00 106.00   0.50   10.00    --   20.00  54.00  90.00   98
  4  \w    -74.00  26.00   0.50   10.00    --   20.00  54.00 -30.00  200
  5  \w     48.00  97.00   0.50   10.00    --   20.00  54.00 -30.00   98
  6  \w    -71.00 -11.00   0.50   10.00    --   20.00  54.00  30.00  120
  7  \w     40.00  65.00   0.50   10.00    --   20.00  54.00  30.00   50
  8  \w    -73.00  19.00   0.50   10.00    --   20.00  54.00 120.00  184
  9  \w     48.00  74.00   0.50   10.00    --   20.00  54.00 120.00   52
 10  \w    -52.00   1.00   0.50   10.00    --   20.00  54.00-120.00  106
 11  \w    -49.00  83.00   0.50   10.00    --   20.00  54.00-180.00  264
 12  \w    -74.00  56.00   0.50   10.00    --   20.00  54.00 -90.00  260
 13  \w    -47.00 -22.00   0.50   10.00    --   20.00  54.00   0.00   50
 14  \w    -73.00  58.00   0.50   10.00    --   20.00  54.00-150.00  262
;
_diffrn_measurement_device 'two-circle diffractometer'
_diffrn_measurement_device_type 'XtaLAB Mini II'
_diffrn_measurement_method '\w scans'
_diffrn_orient_matrix_type 'CrysAlisPro convention (1999,Acta A55,543-557)'
_diffrn_orient_matrix_UB_11 -0.0648184000
_diffrn_orient_matrix_UB_12 0.0129942000
_diffrn_orient_matrix_UB_13 -0.0437734000
_diffrn_orient_matrix_UB_21 0.0632167000
_diffrn_orient_matrix_UB_22 -0.0728167000
_diffrn_orient_matrix_UB_23 -0.0273601000
_diffrn_orient_matrix_UB_31 -0.0739669000
_diffrn_orient_matrix_UB_32 -0.0650334000
_diffrn_orient_matrix_UB_33 0.0346338000
_diffrn_radiation_monochromator graphite
_diffrn_radiation_probe x-ray
_diffrn_radiation_type 'Mo K\a'
_diffrn_radiation_wavelength 0.71073
_diffrn_reflns_av_R_equivalents 0.0498
_diffrn_reflns_av_unetI/netI 0.0590
_diffrn_reflns_Laue_measured_fraction_full 0.991
_diffrn_reflns_Laue_measured_fraction_max 0.987
_diffrn_reflns_limit_h_max 7
_diffrn_reflns_limit_h_min -7
_diffrn_reflns_limit_k_max 9
_diffrn_reflns_limit_k_min -9
_diffrn_reflns_limit_l_max 14
_diffrn_reflns_limit_l_min -14
_diffrn_reflns_number 6510
_diffrn_reflns_point_group_measured_fraction_full 0.991
_diffrn_reflns_point_group_measured_fraction_max 0.987
_diffrn_reflns_theta_full 25.242
_diffrn_reflns_theta_max 26.372
_diffrn_reflns_theta_min 2.828
_diffrn_source 'fine-focus sealed X-ray tube'
_diffrn_source_type 'Rigaku (Mo) X-ray Source'
_exptl_absorpt_coefficient_mu 0.159
_exptl_absorpt_correction_T_max 1.00000
_exptl_absorpt_correction_T_min 0.75262
_exptl_absorpt_correction_type multi-scan
_exptl_absorpt_process_details
;
CrysAlisPro 1.171.43.112a (Rigaku Oxford Diffraction, 2024)
Empirical absorption correction using spherical harmonics,
implemented in SCALE3 ABSPACK scaling algorithm.
;
_exptl_crystal_colour yellow
_exptl_crystal_colour_primary yellow
_exptl_crystal_density_diffrn 1.689
_exptl_crystal_description prism
_exptl_crystal_F_000 262
_exptl_crystal_size_max 0.552
_exptl_crystal_size_mid 0.161
_exptl_crystal_size_min 0.089
_refine_diff_density_max 0.350
_refine_diff_density_min -0.337
_refine_diff_density_rms 0.061
_refine_ls_extinction_method none
_refine_ls_goodness_of_fit_ref 1.013
_refine_ls_hydrogen_treatment constr
_refine_ls_matrix_type full
_refine_ls_number_parameters 208
_refine_ls_number_reflns 2083
_refine_ls_number_restraints 90
_refine_ls_restrained_S_all 1.010
_refine_ls_R_factor_all 0.0827
_refine_ls_R_factor_gt 0.0544
_refine_ls_shift/su_max 0.000
_refine_ls_shift/su_mean 0.000
_refine_ls_structure_factor_coef Fsqd
_refine_ls_weighting_details 'w=1/[\s^2^(Fo^2^)+(0.0795P)^2^+0.1487P] where P=(Fo^2^+2Fc^2^)/3'
_refine_ls_weighting_scheme calc
_refine_ls_wR_factor_gt 0.1403
_refine_ls_wR_factor_ref 0.1614
_reflns_Friedel_coverage 0.000
_reflns_number_gt 1411
_reflns_number_total 2083
_reflns_threshold_expression 'I > 2\s(I)'
_cod_data_source_file d4ce00611a2.cif
_cod_data_source_block PhBE-perFazop
_cod_depositor_comments 'Adding full bibliography for 7248998--7249003.cif.'
_cod_original_cell_volume 515.41(16)
_cod_database_code 7249002
_shelx_shelxl_version_number 2016/6
_chemical_oxdiff_formula 'C H B N O F '
_shelx_space_group_comment
;
The symmetry employed for this shelxl refinement is uniquely defined
by the following loop, which should always be used as a source of
symmetry information in preference to the above space-group names.
They are only intended as comments.
;
_shelx_estimated_absorpt_t_max 0.986
_shelx_estimated_absorpt_t_min 0.917
_reflns_odcompleteness_completeness 98.77
_reflns_odcompleteness_iscentric 1
_reflns_odcompleteness_theta 26.32
_olex2_refinement_description
;
1. Fixed Uiso
 At 1.2 times of:
  All C(H) groups
2. Rigid body (RIGU) restrains
 B1, O1, C6, C7, H7, C8, H8, C9, H9, C10, H10, C11, H11, O2, C12, C13, H13,
 C14, H14, C15, H15, C16, H16, C17
 with sigma for 1-2 distances of 0.001 and sigma for 1-3 distances of 0.001
3. Others
 Fixed Sof: O1(0.5) C6(0.5) C7(0.5) H7(0.5) C8(0.5) H8(0.5) C9(0.5) H9(0.5)
 C10(0.5) H10(0.5) C11(0.5) H11(0.5) O2(0.5) C12(0.5) C17(0.5) C16(0.5)
 H16(0.5) C15(0.5) H15(0.5) C14(0.5) H14(0.5) C13(0.5) H13(0.5)
4.a Aromatic/amide H refined with riding coordinates:
 C7(H7), C8(H8), C9(H9), C10(H10), C11(H11), C16(H16), C15(H15), C14(H14),
 C13(H13)
4.b Fitted hexagon refined as free rotating group:
 C6(C7,C8,C9,C10,C11), C12(C17,C16,C15,C14,C13)
;
_olex2_submission_special_instructions 'No special instructions were received'
_oxdiff_exptl_absorpt_empirical_details
;
Empirical correction (ABSPACK) includes:
- Absorption correction using spherical harmonics
- Frame scaling
;
_oxdiff_exptl_absorpt_empirical_full_max 1.220
_oxdiff_exptl_absorpt_empirical_full_min 0.848

loop_
_space_group_symop_operation_xyz
'x, y, z'
'-x, -y, -z'

loop_
_atom_site_label
_atom_site_type_symbol
_atom_site_fract_x
_atom_site_fract_y
_atom_site_fract_z
_atom_site_U_iso_or_equiv
_atom_site_adp_type
_atom_site_occupancy
_atom_site_site_symmetry_order
_atom_site_calc_flag
_atom_site_refinement_flags_posn
_atom_site_refinement_flags_adp
_atom_site_refinement_flags_occupancy
_atom_site_disorder_assembly
_atom_site_disorder_group
F1 F 0.3129(2) 0.5208(2) 0.84445(12) 0.0462(4) Uani 1 1 d . . . . .
F2 F 0.4886(2) 0.62395(18) 0.61444(12) 0.0378(4) Uani 1 1 d . . . . .
F3 F 0.9537(2) 0.2312(2) 0.91299(12) 0.0460(4) Uani 1 1 d . . . . .
F4 F 1.1609(2) 0.31914(19) 0.68939(11) 0.0370(4) Uani 1 1 d . . . . .
N1 N 0.6344(3) 0.3759(3) 0.87636(16) 0.0361(5) Uani 1 1 d . . . . .
N2 N 0.9214(3) 0.5499(3) 0.52373(15) 0.0306(5) Uani 1 1 d . . . . .
C1 C 0.5240(4) 0.4721(3) 0.8022(2) 0.0331(6) Uani 1 1 d . . . . .
C2 C 0.6124(4) 0.5271(3) 0.68530(19) 0.0294(5) Uani 1 1 d . . . . .
C3 C 0.8311(3) 0.4763(3) 0.64225(18) 0.0262(5) Uani 1 1 d . . . . .
C4 C 0.9479(3) 0.3722(3) 0.72098(19) 0.0284(5) Uani 1 1 d . . . . .
C5 C 0.8410(4) 0.3282(3) 0.83610(19) 0.0333(6) Uani 1 1 d . . . . .
B1 B 0.000000 1.000000 0.500000 0.0302(7) Uani 1 2 d S . P . .
O1 O 0.2050(5) 0.9530(4) 0.4724(3) 0.0302(7) Uani 0.5 1 d . . P A 1
C6 C 0.1500(8) 1.0375(6) 0.3654(2) 0.0268(10) Uani 0.5 1 d G . P A 1
C7 C 0.3726(8) 0.9837(5) 0.3376(4) 0.0272(10) Uani 0.5 1 d G . P A 1
H7 H 0.445545 0.921555 0.396919 0.033 Uiso 0.5 1 calc R U P A 1
C8 C 0.4886(4) 1.0208(6) 0.2229(5) 0.0328(12) Uani 0.5 1 d G . P A 1
H8 H 0.640784 0.984076 0.203884 0.039 Uiso 0.5 1 calc R U P A 1
C9 C 0.3819(9) 1.1118(6) 0.1361(2) 0.0349(13) Uani 0.5 1 d G . P A 1
H9 H 0.461212 1.137167 0.057726 0.042 Uiso 0.5 1 calc R U P A 1
C10 C 0.1593(9) 1.1656(6) 0.1639(4) 0.0338(13) Uani 0.5 1 d G . P A 1
H10 H 0.086398 1.227737 0.104600 0.041 Uiso 0.5 1 calc R U P A 1
C11 C 0.0433(4) 1.1284(7) 0.2786(5) 0.0255(11) Uani 0.5 1 d G . P A 1
H11 H -0.108846 1.165218 0.297635 0.031 Uiso 0.5 1 calc R U P A 1
O2 O 0.1066(4) 0.9209(4) 0.5916(2) 0.0268(7) Uani 0.5 1 d . . P A 2
C12 C 0.0667(5) 1.0865(7) 0.3176(4) 0.0256(11) Uani 0.5 1 d G . P B 2
C17 C 0.2553(9) 1.0099(5) 0.3564(2) 0.0267(10) Uani 0.5 1 d G . P B 2
C16 C 0.4558(6) 1.0030(6) 0.2777(5) 0.0306(11) Uani 0.5 1 d G . P B 2
H16 H 0.584662 0.950642 0.304184 0.037 Uiso 0.5 1 calc R U P B 2
C15 C 0.4675(5) 1.0727(6) 0.1602(4) 0.0334(12) Uani 0.5 1 d G . P B 2
H15 H 0.604525 1.067999 0.106399 0.040 Uiso 0.5 1 calc R U P B 2
C14 C 0.2789(9) 1.1493(5) 0.12141(19) 0.0325(12) Uani 0.5 1 d G . P B 2
H14 H 0.286997 1.196968 0.041117 0.039 Uiso 0.5 1 calc R U P B 2
C13 C 0.0785(6) 1.1562(7) 0.2001(4) 0.0278(11) Uani 0.5 1 d G . P B 2
H13 H -0.050397 1.208579 0.173620 0.033 Uiso 0.5 1 calc R U P B 2

loop_
_atom_site_aniso_label
_atom_site_aniso_U_11
_atom_site_aniso_U_22
_atom_site_aniso_U_33
_atom_site_aniso_U_23
_atom_site_aniso_U_13
_atom_site_aniso_U_12
F1 0.0312(8) 0.0541(10) 0.0500(9) -0.0172(7) 0.0071(7) -0.0046(7)
F2 0.0291(7) 0.0360(8) 0.0475(8) -0.0046(6) -0.0103(6) 0.0070(6)
F3 0.0577(10) 0.0445(9) 0.0375(8) 0.0058(7) -0.0201(7) -0.0060(7)
F4 0.0295(7) 0.0405(8) 0.0409(7) -0.0019(6) -0.0120(6) 0.0054(6)
N1 0.0406(12) 0.0333(11) 0.0341(10) -0.0061(9) -0.0022(9) -0.0108(9)
N2 0.0282(10) 0.0289(10) 0.0323(10) -0.0016(8) -0.0048(8) 0.0041(8)
C1 0.0292(12) 0.0300(12) 0.0402(12) -0.0119(10) -0.0006(10) -0.0046(10)
C2 0.0280(12) 0.0246(11) 0.0364(12) -0.0062(9) -0.0080(10) 0.0015(9)
C3 0.0273(12) 0.0224(11) 0.0285(11) -0.0032(9) -0.0047(9) -0.0022(9)
C4 0.0262(11) 0.0249(11) 0.0337(11) -0.0031(9) -0.0068(10) 0.0009(9)
C5 0.0436(14) 0.0286(12) 0.0296(11) -0.0001(10) -0.0126(11) -0.0061(10)
B1 0.0341(14) 0.0240(18) 0.0336(14) -0.0043(14) -0.0107(12) 0.0033(13)
O1 0.0289(13) 0.0282(16) 0.0322(14) 0.0014(13) -0.0078(12) 0.0009(12)
C6 0.027(2) 0.022(3) 0.0334(16) -0.0022(16) -0.0110(14) 0.001(2)
C7 0.028(2) 0.024(2) 0.028(2) -0.001(2) -0.0055(15) -0.003(3)
C8 0.033(2) 0.028(3) 0.033(3) -0.002(3) 0.0025(18) -0.003(2)
C9 0.040(3) 0.032(3) 0.029(2) -0.004(2) 0.0007(19) 0.001(3)
C10 0.042(3) 0.033(3) 0.024(2) -0.001(2) -0.0038(18) 0.000(3)
C11 0.025(2) 0.028(3) 0.024(2) -0.002(2) -0.0064(16) -0.0043(18)
O2 0.0214(14) 0.0293(16) 0.0270(14) -0.0016(12) -0.0021(11) 0.0026(12)
C12 0.024(2) 0.023(3) 0.028(2) -0.001(2) -0.0060(16) 0.0039(18)
C17 0.023(2) 0.021(3) 0.0340(19) 0.0001(18) -0.0072(16) 0.004(3)
C16 0.024(2) 0.024(3) 0.040(3) -0.004(3) -0.0011(17) 0.001(2)
C15 0.030(2) 0.029(4) 0.038(2) -0.005(2) 0.0002(18) -0.003(2)
C14 0.033(3) 0.030(3) 0.032(2) -0.0047(19) -0.0011(17) -0.004(3)
C13 0.030(2) 0.025(3) 0.027(2) -0.002(2) -0.0051(16) 0.001(2)

loop_
_atom_type_symbol
_atom_type_description
_atom_type_scat_dispersion_real
_atom_type_scat_dispersion_imag
_atom_type_scat_source
C C 0.0033 0.0016 'International Tables Vol C Tables 4.2.6.8 and 6.1.1.4'
H H 0.0000 0.0000 'International Tables Vol C Tables 4.2.6.8 and 6.1.1.4'
B B 0.0013 0.0007 'International Tables Vol C Tables 4.2.6.8 and 6.1.1.4'
F F 0.0171 0.0103 'International Tables Vol C Tables 4.2.6.8 and 6.1.1.4'
N N 0.0061 0.0033 'International Tables Vol C Tables 4.2.6.8 and 6.1.1.4'
O O 0.0106 0.0060 'International Tables Vol C Tables 4.2.6.8 and 6.1.1.4'

loop_
_geom_angle_atom_site_label_1
_geom_angle_atom_site_label_2
_geom_angle_atom_site_label_3
_geom_angle
_geom_angle_site_symmetry_1
_geom_angle_site_symmetry_3
_geom_angle_publ_flag
C1 N1 C5 117.30(19) . . ?
N2 N2 C3 113.0(2) 2_766 . ?
F1 C1 C2 119.0(2) . . ?
N1 C1 F1 116.8(2) . . ?
N1 C1 C2 124.2(2) . . ?
F2 C2 C1 120.8(2) . . ?
F2 C2 C3 120.53(19) . . ?
C1 C2 C3 118.7(2) . . ?
C2 C3 N2 116.78(19) . . ?
C2 C3 C4 117.11(19) . . ?
C4 C3 N2 125.84(19) . . ?
F4 C4 C3 122.08(19) . . ?
F4 C4 C5 119.3(2) . . ?
C5 C4 C3 118.5(2) . . ?
F3 C5 C4 118.9(2) . . ?
N1 C5 F3 116.9(2) . . ?
N1 C5 C4 124.2(2) . . ?
O1 B1 O1 180.0 2_576 . ?
O1 B1 C6 124.3(2) 2_576 . ?
O1 B1 C6 55.7(2) 2_576 2_576 ?
O1 B1 C6 55.7(2) . . ?
O1 B1 C6 124.3(2) . 2_576 ?
O1 B1 O2 62.70(17) 2_576 2_576 ?
O1 B1 O2 117.30(17) . 2_576 ?
C6 B1 C6 180.0 2_576 . ?
O2 B1 O2 180.00(13) 2_576 . ?
C7 C6 B1 123.1(4) . . ?
C7 C6 C11 120.0 . . ?
C11 C6 B1 116.9(4) . . ?
C6 C7 H7 120.0 . . ?
C6 C7 C8 120.0 . . ?
C8 C7 H7 120.0 . . ?
C7 C8 H8 120.0 . . ?
C9 C8 C7 120.0 . . ?
C9 C8 H8 120.0 . . ?
C8 C9 H9 120.0 . . ?
C8 C9 C10 120.0 . . ?
C10 C9 H9 120.0 . . ?
C9 C10 H10 120.0 . . ?
C9 C10 C11 120.0 . . ?
C11 C10 H10 120.0 . . ?
C6 C11 H11 120.0 . . ?
C10 C11 C6 120.0 . . ?
C10 C11 H11 120.0 . . ?
C12 O2 B1 99.9(3) 2_576 . ?
O2 C12 C17 109.7(4) 2_576 . ?
O2 C12 C13 130.3(4) 2_576 . ?
C17 C12 C13 120.0 . . ?
C16 C17 C12 120.0 . . ?
C17 C16 H16 120.0 . . ?
C17 C16 C15 120.0 . . ?
C15 C16 H16 120.0 . . ?
C16 C15 H15 120.0 . . ?
C14 C15 C16 120.0 . . ?
C14 C15 H15 120.0 . . ?
C15 C14 H14 120.0 . . ?
C13 C14 C15 120.0 . . ?
C13 C14 H14 120.0 . . ?
C12 C13 H13 120.0 . . ?
C14 C13 C12 120.0 . . ?
C14 C13 H13 120.0 . . ?

loop_
_geom_bond_atom_site_label_1
_geom_bond_atom_site_label_2
_geom_bond_distance
_geom_bond_site_symmetry_2
_geom_bond_publ_flag
F1 C1 1.340(2) . ?
F2 C2 1.338(2) . ?
F3 C5 1.342(3) . ?
F4 C4 1.338(2) . ?
N1 C1 1.308(3) . ?
N1 C5 1.309(3) . ?
N2 N2 1.253(3) 2_766 ?
N2 C3 1.432(3) . ?
C1 C2 1.383(3) . ?
C2 C3 1.387(3) . ?
C3 C4 1.393(3) . ?
C4 C5 1.382(3) . ?
B1 O1 1.277(3) 2_576 ?
B1 O1 1.277(3) . ?
B1 C6 1.658(2) . ?
B1 C6 1.658(2) 2_576 ?
B1 O2 1.409(3) . ?
B1 O2 1.409(3) 2_576 ?
C6 C7 1.3900 . ?
C6 C11 1.3900 . ?
C7 H7 0.9500 . ?
C7 C8 1.3900 . ?
C8 H8 0.9500 . ?
C8 C9 1.3900 . ?
C9 H9 0.9500 . ?
C9 C10 1.3900 . ?
C10 H10 0.9500 . ?
C10 C11 1.3900 . ?
C11 H11 0.9500 . ?
O2 C12 1.348(3) 2_576 ?
C12 C17 1.3900 . ?
C12 C13 1.3900 . ?
C17 C16 1.3900 . ?
C16 H16 0.9500 . ?
C16 C15 1.3900 . ?
C15 H15 0.9500 . ?
C15 C14 1.3900 . ?
C14 H14 0.9500 . ?
C14 C13 1.3900 . ?
C13 H13 0.9500 . ?

loop_
_geom_torsion_atom_site_label_1
_geom_torsion_atom_site_label_2
_geom_torsion_atom_site_label_3
_geom_torsion_atom_site_label_4
_geom_torsion
_geom_torsion_site_symmetry_1
_geom_torsion_site_symmetry_2
_geom_torsion_site_symmetry_3
_geom_torsion_site_symmetry_4
_geom_torsion_publ_flag
F1 C1 C2 F2 -1.5(3) . . . . ?
F1 C1 C2 C3 179.93(18) . . . . ?
F2 C2 C3 N2 6.8(3) . . . . ?
F2 C2 C3 C4 -178.70(19) . . . . ?
F4 C4 C5 F3 -0.8(3) . . . . ?
F4 C4 C5 N1 178.9(2) . . . . ?
N1 C1 C2 F2 179.4(2) . . . . ?
N1 C1 C2 C3 0.8(4) . . . . ?
N2 N2 C3 C2 -154.0(2) 2_766 . . . ?
N2 N2 C3 C4 32.1(4) 2_766 . . . ?
N2 C3 C4 F4 -4.6(3) . . . . ?
N2 C3 C4 C5 173.2(2) . . . . ?
C1 N1 C5 F3 179.37(19) . . . . ?
C1 N1 C5 C4 -0.4(4) . . . . ?
C1 C2 C3 N2 -174.6(2) . . . . ?
C1 C2 C3 C4 -0.1(3) . . . . ?
C2 C3 C4 F4 -178.56(19) . . . . ?
C2 C3 C4 C5 -0.8(3) . . . . ?
C3 C4 C5 F3 -178.69(19) . . . . ?
C3 C4 C5 N1 1.0(4) . . . . ?
C5 N1 C1 F1 -179.73(19) . . . . ?
C5 N1 C1 C2 -0.6(4) . . . . ?
B1 C6 C7 C8 -179.5(3) . . . . ?
B1 C6 C11 C10 179.6(3) . . . . ?
O1 B1 C6 C7 0.5(3) . . . . ?
O1 B1 C6 C7 -179.5(3) 2_576 . . . ?
O1 B1 C6 C11 -179.1(3) . . . . ?
O1 B1 C6 C11 0.9(3) 2_576 . . . ?
C6 C7 C8 C9 0.0 . . . . ?
C7 C6 C11 C10 0.0 . . . . ?
C7 C8 C9 C10 0.0 . . . . ?
C8 C9 C10 C11 0.0 . . . . ?
C9 C10 C11 C6 0.0 . . . . ?
C11 C6 C7 C8 0.0 . . . . ?
O2 C12 C17 C16 -179.8(4) 2_576 . . . ?
O2 C12 C13 C14 179.7(5) 2_576 . . . ?
C12 C17 C16 C15 0.0 . . . . ?
C17 C12 C13 C14 0.0 . . . . ?
C17 C16 C15 C14 0.0 . . . . ?
C16 C15 C14 C13 0.0 . . . . ?
C15 C14 C13 C12 0.0 . . . . ?
C13 C12 C17 C16 0.0 . . . . ?
